data_4075910
loop_
_publ_author_name
'Gareau, Daniel'
'Sui-Seng, Christine'
'Groux, Laurent F.'
'Brisse, Fran\,cois'
'Zargarian, Davit'

_publ_section_title
;
 Indenyl-Nickel Complexes Bearing a Pendant, Hemilabile Olefin
 Ligand:&#x00A0; Preparation, Characterization, and Catalytic Activities
;
_journal_issue 16
_journal_name_full Organometallics
_journal_page_first 4003
_journal_paper_doi 10.1021/om050285u
_journal_volume 24
_journal_year 2005
_chemical_compound_source 'Synthesized by the authors. See text'
_chemical_formula_sum 'C55 H48 B Ni P'
_chemical_formula_weight 809.42
_chemical_name_systematic
; 
 ? 
;
_space_group_IT_number 14
_symmetry_cell_setting monoclinic
_symmetry_space_group_name_Hall '-P 2yn'
_symmetry_space_group_name_H-M 'P 1 21/n 1'
_atom_sites_solution_hydrogens geom
_atom_sites_solution_primary direct
_atom_sites_solution_secondary difmap
_audit_creation_method SHELXL-97
_cell_angle_alpha 90.00
_cell_angle_beta 104.5180(10)
_cell_angle_gamma 90.00
_cell_formula_units_Z 8
_cell_length_a 15.9152(2)
_cell_length_b 32.7827(3)
_cell_length_c 16.5352(2)
_cell_measurement_reflns_used 8121
_cell_measurement_temperature 220(2)
_cell_measurement_theta_max 72.62
_cell_measurement_theta_min 2.70
_cell_volume 8351.66(17)
_computing_cell_refinement 'SMART (Bruker, 1999)'
_computing_data_collection 'SMART (Bruker, 1999)'
_computing_data_reduction 'SAINT (Bruker, 1999)'
_computing_molecular_graphics 'SHELXTL (Bruker, 1997)'
_computing_publication_material 'UdMX (local program)'
_computing_structure_refinement 'SHELXL97 (Sheldrick, 1997)'
_computing_structure_solution 'SHELXS97 (Sheldrick, 1997)'
_diffrn_ambient_temperature 220(2)
_diffrn_detector_area_resol_mean 5.5
_diffrn_measured_fraction_theta_full 0.985
_diffrn_measured_fraction_theta_max 0.985
_diffrn_measurement_device_type 'Bruker Smart 2000'
_diffrn_measurement_method \w
_diffrn_radiation_monochromator graphite
_diffrn_radiation_source 'Sealed Tube'
_diffrn_radiation_type CuK\a
_diffrn_radiation_wavelength 1.54178
_diffrn_reflns_av_R_equivalents 0.030
_diffrn_reflns_av_sigmaI/netI 0.0391
_diffrn_reflns_limit_h_max 19
_diffrn_reflns_limit_h_min -19
_diffrn_reflns_limit_k_max 40
_diffrn_reflns_limit_k_min -40
_diffrn_reflns_limit_l_max 20
_diffrn_reflns_limit_l_min -20
_diffrn_reflns_number 101786
_diffrn_reflns_theta_full 72.98
_diffrn_reflns_theta_max 72.98
_diffrn_reflns_theta_min 2.70
_diffrn_standards_decay_% -0.16
_diffrn_standards_number 634
_exptl_absorpt_coefficient_mu 1.308
_exptl_absorpt_correction_T_max 0.8600
_exptl_absorpt_correction_T_min 0.6900
_exptl_absorpt_correction_type multi-scan
_exptl_absorpt_process_details 'Sadabs (Sheldrick,1996)'
_exptl_crystal_colour yellow
_exptl_crystal_density_diffrn 1.287
_exptl_crystal_density_method 'not measured'
_exptl_crystal_description block
_exptl_crystal_F_000 3408
_exptl_crystal_size_max 0.19
_exptl_crystal_size_mid 0.16
_exptl_crystal_size_min 0.16
_refine_diff_density_max 0.476
_refine_diff_density_min -0.222
_refine_diff_density_rms 0.049
_refine_ls_extinction_method none
_refine_ls_goodness_of_fit_ref 0.958
_refine_ls_matrix_type full
_refine_ls_number_parameters 1063
_refine_ls_number_reflns 16463
_refine_ls_number_restraints 6
_refine_ls_restrained_S_all 0.958
_refine_ls_R_factor_all 0.0623
_refine_ls_R_factor_gt 0.0434
_refine_ls_shift/su_max 0.002
_refine_ls_shift/su_mean 0.000
_refine_ls_structure_factor_coef Fsqd
_refine_ls_weighting_details 'calc w=1/[\s^2^(Fo^2^)+(0.0693P)^2^+0.0000P] where P=(Fo^2^+2Fc^2^)/3'
_refine_ls_weighting_scheme calc
_refine_ls_wR_factor_gt 0.1126
_refine_ls_wR_factor_ref 0.1199
_reflns_number_gt 11706
_reflns_number_total 16463
_reflns_threshold_expression I>2\s(I)
_cod_data_source_file om050285usi20050413_010927.cif
_cod_data_source_block danie1
_cod_depositor_comments
;
The following automatic conversions were performed:

'_symmetry_cell_setting' value 'Monoclinic' changed to 'monoclinic'
according to /home/saulius/struct/CIF-dictionaries/cif_core.dic
dictionary named 'cif_core.dic' version 2.4.1 from
2010-06-29.

'_geom_bond_publ_flag' value 'Y' changed to 'y'
according to /home/saulius/struct/CIF-dictionaries/cif_core.dic
dictionary named 'cif_core.dic' version 2.4.1 from 2010-06-29 (142
times).

'_geom_angle_publ_flag' value 'Y' changed to 'y' according
to /home/saulius/struct/CIF-dictionaries/cif_core.dic dictionary
named 'cif_core.dic' version 2.4.1 from 2010-06-29 (260
times).

'_geom_torsion_publ_flag' value 'Y' changed to 'y' according
to /home/saulius/struct/CIF-dictionaries/cif_core.dic dictionary
named 'cif_core.dic' version 2.4.1 from 2010-06-29 (528 times).

Automatic conversion script
Id: cif_fix_values 1715 2011-07-08 13:25:40Z adriana 
;
_cod_original_cell_volume 8351.65(16)
_cod_original_sg_symbol_H-M P21/n
_cod_database_code 4075910

loop_
_symmetry_equiv_pos_as_xyz
'x, y, z'
'-x+1/2, y+1/2, -z+1/2'
'-x, -y, -z'
'x-1/2, -y-1/2, z-1/2'

loop_
_atom_site_label
_atom_site_type_symbol
_atom_site_fract_x
_atom_site_fract_y
_atom_site_fract_z
_atom_site_U_iso_or_equiv
_atom_site_adp_type
_atom_site_occupancy
_atom_site_symmetry_multiplicity
_atom_site_calc_flag
_atom_site_refinement_flags
Ni1 Ni 0.69102(2) 0.062052(10) 0.29518(2) 0.03194(9) Uani 1 1 d .
P1 P 0.81540(3) 0.035600(15) 0.36954(3) 0.03030(11) Uani 1 1 d .
C11 C 0.57210(13) 0.09112(6) 0.25599(13) 0.0361(5) Uani 1 1 d .
C12 C 0.64067(13) 0.12037(6) 0.27376(14) 0.0392(5) Uani 1 1 d .
H12 H 0.6538 0.1391 0.2356 0.047 Uiso 1 1 calc R
C13 C 0.68473(13) 0.11640(6) 0.35746(13) 0.0366(5) Uani 1 1 d .
H13 H 0.7376 0.1291 0.3833 0.044 Uiso 1 1 calc R
C13A C 0.63514(13) 0.08929(6) 0.39859(13) 0.0329(4) Uani 1 1 d .
C14 C 0.64684(14) 0.07664(6) 0.48072(14) 0.0380(5) Uani 1 1 d .
H14 H 0.6960 0.0846 0.5222 0.046 Uiso 1 1 calc R
C15 C 0.58446(15) 0.05211(7) 0.49960(15) 0.0447(5) Uani 1 1 d .
H15 H 0.5907 0.0436 0.5551 0.054 Uiso 1 1 calc R
C16 C 0.51147(14) 0.03943(7) 0.43763(15) 0.0458(6) Uani 1 1 d .
H16 H 0.4686 0.0236 0.4529 0.055 Uiso 1 1 calc R
C17 C 0.50136(13) 0.04965(6) 0.35509(14) 0.0401(5) Uani 1 1 d .
H17 H 0.4542 0.0397 0.3134 0.048 Uiso 1 1 calc R
C17A C 0.56329(13) 0.07521(6) 0.33515(13) 0.0340(4) Uani 1 1 d .
C18 C 0.52172(14) 0.07832(7) 0.17051(13) 0.0441(5) Uani 1 1 d .
H18A H 0.4816 0.1000 0.1444 0.053 Uiso 1 1 calc R
H18B H 0.4880 0.0536 0.1739 0.053 Uiso 1 1 calc R
C19 C 0.58757(15) 0.07008(7) 0.11978(14) 0.0478(6) Uani 1 1 d .
H19A H 0.5587 0.0565 0.0674 0.057 Uiso 1 1 calc R
H19B H 0.6110 0.0960 0.1058 0.057 Uiso 1 1 calc R
C110 C 0.66102(15) 0.04361(7) 0.16765(14) 0.0432(5) Uani 1 1 d D
H110 H 0.7150(9) 0.0456(7) 0.1540(14) 0.052 Uiso 1 1 d D
C111 C 0.65132(16) 0.01223(7) 0.21794(15) 0.0447(5) Uani 1 1 d D
H11A H 0.5988(9) 0.0053(7) 0.2313(14) 0.054 Uiso 1 1 d D
H11B H 0.6934(11) -0.0081(5) 0.2303(14) 0.054 Uiso 1 1 d D
C121 C 0.80104(13) -0.01784(6) 0.39202(13) 0.0365(5) Uani 1 1 d .
C122 C 0.72187(15) -0.02977(7) 0.40599(14) 0.0453(5) Uani 1 1 d .
H122 H 0.6772 -0.0105 0.4017 0.054 Uiso 1 1 calc R
C123 C 0.70843(18) -0.06990(8) 0.42626(16) 0.0589(7) Uani 1 1 d .
H123 H 0.6551 -0.0779 0.4359 0.071 Uiso 1 1 calc R
C124 C 0.7745(2) -0.09810(8) 0.43205(17) 0.0676(8) Uani 1 1 d .
H124 H 0.7654 -0.1254 0.4447 0.081 Uiso 1 1 calc R
C125 C 0.8525(2) -0.08661(8) 0.41965(18) 0.0655(8) Uani 1 1 d .
H125 H 0.8971 -0.1060 0.4250 0.079 Uiso 1 1 calc R
C126 C 0.86665(16) -0.04654(7) 0.39921(15) 0.0509(6) Uani 1 1 d .
H126 H 0.9205 -0.0389 0.3903 0.061 Uiso 1 1 calc R
C131 C 0.90525(13) 0.03709(6) 0.31956(13) 0.0360(5) Uani 1 1 d .
C132 C 0.89308(15) 0.02001(8) 0.24024(14) 0.0480(6) Uani 1 1 d .
H132 H 0.8404 0.0071 0.2147 0.058 Uiso 1 1 calc R
C133 C 0.95885(17) 0.02212(9) 0.19905(16) 0.0610(7) Uani 1 1 d .
H133 H 0.9510 0.0100 0.1461 0.073 Uiso 1 1 calc R
C134 C 1.03568(17) 0.04182(9) 0.23499(19) 0.0646(8) Uani 1 1 d .
H134 H 1.0795 0.0438 0.2062 0.078 Uiso 1 1 calc R
C135 C 1.04770(16) 0.05849(8) 0.31313(19) 0.0596(7) Uani 1 1 d .
H135 H 1.1002 0.0717 0.3382 0.072 Uiso 1 1 calc R
C136 C 0.98347(14) 0.05595(7) 0.35498(16) 0.0466(6) Uani 1 1 d .
H136 H 0.9929 0.0673 0.4087 0.056 Uiso 1 1 calc R
C141 C 0.85901(12) 0.05797(6) 0.47277(13) 0.0332(4) Uani 1 1 d .
C142 C 0.86771(13) 0.03529(7) 0.54583(13) 0.0404(5) Uani 1 1 d .
H142 H 0.8538 0.0074 0.5426 0.048 Uiso 1 1 calc R
C143 C 0.89677(16) 0.05384(8) 0.62287(14) 0.0508(6) Uani 1 1 d .
H143 H 0.9024 0.0384 0.6718 0.061 Uiso 1 1 calc R
C144 C 0.91749(15) 0.09446(8) 0.62862(15) 0.0533(6) Uani 1 1 d .
H144 H 0.9363 0.1068 0.6814 0.064 Uiso 1 1 calc R
C145 C 0.91085(14) 0.11722(7) 0.55740(15) 0.0486(6) Uani 1 1 d .
H145 H 0.9262 0.1450 0.5615 0.058 Uiso 1 1 calc R
C146 C 0.88145(13) 0.09918(6) 0.47967(14) 0.0396(5) Uani 1 1 d .
H146 H 0.8766 0.1149 0.4311 0.047 Uiso 1 1 calc R
B1 B 0.62178(15) 0.23657(7) 0.14569(15) 0.0350(5) Uani 1 1 d .
C151 C 0.70449(13) 0.20475(6) 0.17279(13) 0.0365(5) Uani 1 1 d .
C152 C 0.71683(15) 0.17432(7) 0.11665(15) 0.0457(5) Uani 1 1 d .
H152 H 0.6796 0.1738 0.0627 0.055 Uiso 1 1 calc R
C153 C 0.78123(16) 0.14520(7) 0.13748(18) 0.0553(7) Uani 1 1 d .
H153 H 0.7868 0.1255 0.0978 0.066 Uiso 1 1 calc R
C154 C 0.83766(16) 0.14466(8) 0.21606(19) 0.0583(7) Uani 1 1 d .
H154 H 0.8797 0.1241 0.2314 0.070 Uiso 1 1 calc R
C155 C 0.83049(15) 0.17496(8) 0.27089(17) 0.0553(7) Uani 1 1 d .
H155 H 0.8698 0.1759 0.3238 0.066 Uiso 1 1 calc R
C156 C 0.76581(14) 0.20446(7) 0.24938(15) 0.0440(5) Uani 1 1 d .
H156 H 0.7635 0.2251 0.2883 0.053 Uiso 1 1 calc R
C161 C 0.61605(13) 0.26840(6) 0.22179(13) 0.0370(5) Uani 1 1 d .
C162 C 0.61963(14) 0.25499(7) 0.30344(14) 0.0456(5) Uani 1 1 d .
H162 H 0.6255 0.2269 0.3150 0.055 Uiso 1 1 calc R
C163 C 0.61482(16) 0.28158(8) 0.36771(16) 0.0551(7) Uani 1 1 d .
H163 H 0.6175 0.2712 0.4213 0.066 Uiso 1 1 calc R
C164 C 0.60624(17) 0.32287(9) 0.35396(18) 0.0615(7) Uani 1 1 d .
H164 H 0.6034 0.3408 0.3975 0.074 Uiso 1 1 calc R
C165 C 0.60189(16) 0.33745(8) 0.27455(17) 0.0563(7) Uani 1 1 d .
H165 H 0.5957 0.3656 0.2637 0.068 Uiso 1 1 calc R
C166 C 0.60663(14) 0.31072(7) 0.21069(15) 0.0447(5) Uani 1 1 d .
H166 H 0.6034 0.3215 0.1573 0.054 Uiso 1 1 calc R
C171 C 0.53217(13) 0.20827(6) 0.12076(13) 0.0340(4) Uani 1 1 d .
C172 C 0.47946(13) 0.19992(7) 0.17506(14) 0.0406(5) Uani 1 1 d .
H172 H 0.4947 0.2112 0.2290 0.049 Uiso 1 1 calc R
C173 C 0.40535(14) 0.17559(7) 0.15264(15) 0.0460(6) Uani 1 1 d .
H173 H 0.3713 0.1713 0.1908 0.055 Uiso 1 1 calc R
C174 C 0.38177(14) 0.15771(7) 0.07444(15) 0.0436(5) Uani 1 1 d .
H174 H 0.3321 0.1412 0.0590 0.052 Uiso 1 1 calc R
C175 C 0.43242(14) 0.16464(7) 0.02019(14) 0.0427(5) Uani 1 1 d .
H175 H 0.4179 0.1525 -0.0330 0.051 Uiso 1 1 calc R
C176 C 0.50512(14) 0.18955(6) 0.04295(13) 0.0389(5) Uani 1 1 d .
H176 H 0.5379 0.1940 0.0037 0.047 Uiso 1 1 calc R
C181 C 0.63164(13) 0.26329(6) 0.06404(13) 0.0361(5) Uani 1 1 d .
C182 C 0.56231(15) 0.28422(7) 0.01267(15) 0.0463(6) Uani 1 1 d .
H182 H 0.5069 0.2811 0.0224 0.056 Uiso 1 1 calc R
C183 C 0.57096(17) 0.30937(7) -0.05205(15) 0.0543(6) Uani 1 1 d .
H183 H 0.5221 0.3231 -0.0844 0.065 Uiso 1 1 calc R
C184 C 0.65097(18) 0.31454(7) -0.06962(15) 0.0547(7) Uani 1 1 d .
H184 H 0.6571 0.3313 -0.1138 0.066 Uiso 1 1 calc R
C185 C 0.72111(17) 0.29434(7) -0.02035(15) 0.0488(6) Uani 1 1 d .
H185 H 0.7762 0.2974 -0.0307 0.059 Uiso 1 1 calc R
C186 C 0.71118(14) 0.26944(6) 0.04437(13) 0.0395(5) Uani 1 1 d .
H186 H 0.7604 0.2560 0.0767 0.047 Uiso 1 1 calc R
Ni2 Ni 0.32061(2) 0.813303(11) 0.26829(2) 0.03657(10) Uani 1 1 d .
P2 P 0.44823(3) 0.786295(16) 0.33375(3) 0.03386(12) Uani 1 1 d .
C21 C 0.20023(14) 0.84064(7) 0.23911(15) 0.0433(5) Uani 1 1 d .
C22 C 0.26678(15) 0.87096(7) 0.25754(15) 0.0441(5) Uani 1 1 d .
H22 H 0.2760 0.8913 0.2207 0.053 Uiso 1 1 calc R
C23 C 0.31536(14) 0.86529(6) 0.33893(14) 0.0403(5) Uani 1 1 d .
H23 H 0.3679 0.8785 0.3638 0.048 Uiso 1 1 calc R
C23A C 0.27135(14) 0.83540(6) 0.37970(14) 0.0384(5) Uani 1 1 d .
C24 C 0.28943(15) 0.82005(7) 0.46149(15) 0.0435(5) Uani 1 1 d .
H24 H 0.3379 0.8291 0.5026 0.052 Uiso 1 1 calc R
C25 C 0.23359(16) 0.79113(7) 0.47965(15) 0.0490(6) Uani 1 1 d .
H25 H 0.2438 0.7811 0.5345 0.059 Uiso 1 1 calc R
C26 C 0.16257(15) 0.77638(7) 0.41900(16) 0.0502(6) Uani 1 1 d .
H26 H 0.1267 0.7564 0.4336 0.060 Uiso 1 1 calc R
C27 C 0.14422(14) 0.79063(7) 0.33814(16) 0.0466(6) Uani 1 1 d .
H27 H 0.0967 0.7804 0.2974 0.056 Uiso 1 1 calc R
C27A C 0.19817(13) 0.82081(6) 0.31804(14) 0.0399(5) Uani 1 1 d .
C28 C 0.14617(16) 0.83018(8) 0.15398(15) 0.0558(7) Uani 1 1 d .
H28A H 0.1045 0.8521 0.1328 0.067 Uiso 1 1 calc R
H28B H 0.1139 0.8049 0.1558 0.067 Uiso 1 1 calc R
C29 C 0.20836(18) 0.82493(8) 0.09766(16) 0.0627(7) Uani 1 1 d .
H29A H 0.1775 0.8123 0.0448 0.075 Uiso 1 1 calc R
H29B H 0.2292 0.8517 0.0851 0.075 Uiso 1 1 calc R
C210 C 0.28424(18) 0.79873(9) 0.13937(15) 0.0557(7) Uani 1 1 d D
H210 H 0.3355(10) 0.7991(8) 0.1205(15) 0.067 Uiso 1 1 d D
C211 C 0.27940(18) 0.76517(8) 0.18714(16) 0.0537(7) Uani 1 1 d D
H21A H 0.2263(10) 0.7573(7) 0.1995(15) 0.064 Uiso 1 1 d D
H21B H 0.3220(12) 0.7445(6) 0.1961(15) 0.064 Uiso 1 1 d D
C221 C 0.53407(13) 0.79091(6) 0.27952(13) 0.0351(5) Uani 1 1 d .
C222 C 0.52092(15) 0.77427(7) 0.19940(14) 0.0434(5) Uani 1 1 d .
H222 H 0.4698 0.7597 0.1756 0.052 Uiso 1 1 calc R
C223 C 0.58316(15) 0.77926(7) 0.15565(14) 0.0482(6) Uani 1 1 d .
H223 H 0.5746 0.7675 0.1023 0.058 Uiso 1 1 calc R
C224 C 0.65791(15) 0.80112(7) 0.18847(15) 0.0483(6) Uani 1 1 d .
H224 H 0.6993 0.8048 0.1573 0.058 Uiso 1 1 calc R
C225 C 0.67123(15) 0.81745(8) 0.26709(16) 0.0499(6) Uani 1 1 d .
H225 H 0.7221 0.8323 0.2901 0.060 Uiso 1 1 calc R
C226 C 0.60999(13) 0.81210(7) 0.31268(14) 0.0436(5) Uani 1 1 d .
H226 H 0.6202 0.8230 0.3668 0.052 Uiso 1 1 calc R
C231 C 0.49629(13) 0.80461(7) 0.43973(13) 0.0366(5) Uani 1 1 d .
C232 C 0.51711(14) 0.84581(7) 0.45275(15) 0.0439(5) Uani 1 1 d .
H232 H 0.5086 0.8637 0.4069 0.053 Uiso 1 1 calc R
C233 C 0.55032(15) 0.86050(8) 0.53288(16) 0.0533(6) Uani 1 1 d .
H233 H 0.5650 0.8882 0.5413 0.064 Uiso 1 1 calc R
C234 C 0.56199(17) 0.83454(9) 0.60056(16) 0.0615(7) Uani 1 1 d .
H234 H 0.5833 0.8447 0.6550 0.074 Uiso 1 1 calc R
C235 C 0.54233(17) 0.79379(9) 0.58812(15) 0.0585(7) Uani 1 1 d .
H235 H 0.5506 0.7761 0.6342 0.070 Uiso 1 1 calc R
C236 C 0.51050(15) 0.77864(7) 0.50838(14) 0.0462(6) Uani 1 1 d .
H236 H 0.4984 0.7507 0.5004 0.055 Uiso 1 1 calc R
C241 C 0.43305(13) 0.73194(6) 0.34851(13) 0.0370(5) Uani 1 1 d .
C242 C 0.49157(17) 0.70259(7) 0.33865(18) 0.0602(7) Uani 1 1 d .
H242 H 0.5428 0.7101 0.3239 0.072 Uiso 1 1 calc R
C243 C 0.4743(2) 0.66199(8) 0.3506(2) 0.0844(11) Uani 1 1 d .
H243 H 0.5134 0.6419 0.3421 0.101 Uiso 1 1 calc R
C244 C 0.40115(18) 0.65036(8) 0.37457(19) 0.0646(8) Uani 1 1 d .
H244 H 0.3906 0.6227 0.3830 0.078 Uiso 1 1 calc R
C245 C 0.34368(16) 0.67974(8) 0.38609(17) 0.0545(6) Uani 1 1 d .
H245 H 0.2939 0.6723 0.4034 0.065 Uiso 1 1 calc R
C246 C 0.35917(14) 0.72018(7) 0.37225(15) 0.0470(6) Uani 1 1 d .
H246 H 0.3190 0.7401 0.3790 0.056 Uiso 1 1 calc R
B2 B 0.27546(15) 0.98747(7) 0.12064(15) 0.0336(5) Uani 1 1 d .
C251 C 0.28564(14) 1.01508(6) 0.04050(13) 0.0365(5) Uani 1 1 d .
C252 C 0.36387(14) 1.02093(6) 0.01897(13) 0.0399(5) Uani 1 1 d .
H252 H 0.4129 1.0065 0.0489 0.048 Uiso 1 1 calc R
C253 C 0.37311(17) 1.04697(7) -0.04455(14) 0.0496(6) Uani 1 1 d .
H253 H 0.4275 1.0500 -0.0564 0.060 Uiso 1 1 calc R
C254 C 0.30262(19) 1.06829(7) -0.09000(15) 0.0571(7) Uani 1 1 d .
H254 H 0.3082 1.0860 -0.1330 0.069 Uiso 1 1 calc R
C255 C 0.22349(18) 1.06319(8) -0.07138(16) 0.0587(7) Uani 1 1 d .
H255 H 0.1747 1.0776 -0.1020 0.070 Uiso 1 1 calc R
C256 C 0.21531(16) 1.03720(7) -0.00822(15) 0.0503(6) Uani 1 1 d .
H256 H 0.1605 1.0342 0.0027 0.060 Uiso 1 1 calc R
C261 C 0.27873(12) 1.01772(6) 0.20080(13) 0.0346(5) Uani 1 1 d .
C262 C 0.27692(14) 1.06040(7) 0.19476(15) 0.0418(5) Uani 1 1 d .
H262 H 0.2764 1.0725 0.1431 0.050 Uiso 1 1 calc R
C263 C 0.27590(15) 1.08549(7) 0.26221(16) 0.0496(6) Uani 1 1 d .
H263 H 0.2746 1.1140 0.2551 0.060 Uiso 1 1 calc R
C264 C 0.27682(14) 1.06952(8) 0.33884(16) 0.0490(6) Uani 1 1 d .
H264 H 0.2756 1.0867 0.3841 0.059 Uiso 1 1 calc R
C265 C 0.27951(13) 1.02780(8) 0.34846(14) 0.0458(6) Uani 1 1 d .
H265 H 0.2804 1.0162 0.4007 0.055 Uiso 1 1 calc R
C266 C 0.28089(13) 1.00281(7) 0.28120(13) 0.0397(5) Uani 1 1 d .
H266 H 0.2834 0.9744 0.2897 0.048 Uiso 1 1 calc R
C271 C 0.35442(13) 0.95319(6) 0.14290(13) 0.0344(5) Uani 1 1 d .
C272 C 0.42296(14) 0.95343(7) 0.21434(15) 0.0469(6) Uani 1 1 d .
H272 H 0.4252 0.9743 0.2538 0.056 Uiso 1 1 calc R
C273 C 0.48857(16) 0.92399(8) 0.22996(17) 0.0571(7) Uani 1 1 d .
H273 H 0.5336 0.9255 0.2791 0.069 Uiso 1 1 calc R
C274 C 0.48791(16) 0.89305(8) 0.17438(17) 0.0553(7) Uani 1 1 d .
H274 H 0.5314 0.8729 0.1851 0.066 Uiso 1 1 calc R
C275 C 0.42226(17) 0.89208(8) 0.10265(17) 0.0566(7) Uani 1 1 d .
H275 H 0.4211 0.8713 0.0632 0.068 Uiso 1 1 calc R
C276 C 0.35753(15) 0.92145(7) 0.08769(15) 0.0480(6) Uani 1 1 d .
H276 H 0.3135 0.9199 0.0378 0.058 Uiso 1 1 calc R
C281 C 0.18166(13) 0.96288(6) 0.09522(13) 0.0343(4) Uani 1 1 d .
C282 C 0.14934(15) 0.94626(7) 0.01530(14) 0.0474(6) Uani 1 1 d .
H282 H 0.1817 0.9500 -0.0245 0.057 Uiso 1 1 calc R
C283 C 0.07235(16) 0.92473(8) -0.00791(15) 0.0546(6) Uani 1 1 d .
H283 H 0.0544 0.9138 -0.0621 0.065 Uiso 1 1 calc R
C284 C 0.02182(15) 0.91911(7) 0.04739(16) 0.0497(6) Uani 1 1 d .
H284 H -0.0310 0.9048 0.0315 0.060 Uiso 1 1 calc R
C285 C 0.05063(15) 0.93498(7) 0.12692(16) 0.0513(6) Uani 1 1 d .
H285 H 0.0173 0.9315 0.1660 0.062 Uiso 1 1 calc R
C286 C 0.12844(14) 0.95606(7) 0.14932(14) 0.0446(5) Uani 1 1 d .
H286 H 0.1464 0.9663 0.2040 0.054 Uiso 1 1 calc R

loop_
_atom_site_aniso_label
_atom_site_aniso_U_11
_atom_site_aniso_U_22
_atom_site_aniso_U_33
_atom_site_aniso_U_23
_atom_site_aniso_U_13
_atom_site_aniso_U_12
Ni1 0.03042(18) 0.03172(19) 0.03197(19) -0.00321(14) 0.00466(15) 0.00050(14)
P1 0.0289(2) 0.0305(3) 0.0310(3) -0.0005(2) 0.0067(2) 0.0000(2)
C11 0.0322(10) 0.0328(11) 0.0410(12) 0.0016(9) 0.0047(10) 0.0072(8)
C12 0.0422(12) 0.0291(11) 0.0453(13) 0.0056(9) 0.0094(10) 0.0038(9)
C13 0.0340(10) 0.0307(11) 0.0459(12) -0.0071(9) 0.0115(10) -0.0027(8)
C13A 0.0320(10) 0.0283(10) 0.0387(11) -0.0063(8) 0.0096(9) -0.0002(8)
C14 0.0351(11) 0.0377(12) 0.0395(12) -0.0055(9) 0.0063(10) 0.0012(9)
C15 0.0493(13) 0.0446(13) 0.0409(13) 0.0050(10) 0.0123(11) 0.0011(10)
C16 0.0405(12) 0.0437(13) 0.0530(14) 0.0079(11) 0.0116(11) -0.0082(10)
C17 0.0335(11) 0.0390(12) 0.0448(13) -0.0023(10) 0.0046(10) -0.0030(9)
C17A 0.0312(10) 0.0302(10) 0.0391(12) -0.0010(9) 0.0062(9) 0.0026(8)
C18 0.0403(12) 0.0468(13) 0.0391(12) 0.0047(10) -0.0012(10) 0.0050(10)
C19 0.0533(14) 0.0559(15) 0.0310(11) 0.0030(10) 0.0043(11) 0.0006(11)
C110 0.0423(12) 0.0544(14) 0.0313(11) -0.0073(10) 0.0063(10) 0.0022(11)
C111 0.0484(13) 0.0399(13) 0.0407(13) -0.0105(10) 0.0015(11) 0.0033(10)
C121 0.0398(11) 0.0334(11) 0.0336(11) -0.0011(9) 0.0039(10) -0.0022(9)
C122 0.0443(12) 0.0424(13) 0.0471(13) 0.0067(10) 0.0076(11) -0.0047(10)
C123 0.0660(17) 0.0527(16) 0.0525(16) 0.0116(12) 0.0047(14) -0.0174(13)
C124 0.090(2) 0.0369(14) 0.0631(18) 0.0106(13) -0.0043(16) -0.0117(14)
C125 0.0766(19) 0.0356(14) 0.076(2) 0.0025(13) 0.0038(16) 0.0122(13)
C126 0.0480(13) 0.0414(13) 0.0598(16) -0.0017(11) 0.0068(12) 0.0055(11)
C131 0.0343(10) 0.0370(11) 0.0386(11) 0.0063(9) 0.0126(10) 0.0072(9)
C132 0.0423(12) 0.0625(16) 0.0403(13) 0.0015(11) 0.0126(11) 0.0122(11)
C133 0.0655(17) 0.0771(19) 0.0476(15) 0.0097(13) 0.0276(14) 0.0255(15)
C134 0.0535(16) 0.0709(19) 0.083(2) 0.0266(16) 0.0429(16) 0.0174(14)
C135 0.0406(13) 0.0616(17) 0.082(2) 0.0068(15) 0.0248(14) 0.0002(12)
C136 0.0364(12) 0.0500(14) 0.0543(15) -0.0012(11) 0.0127(11) 0.0016(10)
C141 0.0283(10) 0.0379(11) 0.0328(11) -0.0025(9) 0.0063(9) 0.0001(8)
C142 0.0394(11) 0.0451(13) 0.0362(12) 0.0010(10) 0.0085(10) 0.0004(10)
C143 0.0537(14) 0.0661(17) 0.0317(12) 0.0009(11) 0.0090(11) 0.0042(12)
C144 0.0502(14) 0.0632(17) 0.0406(14) -0.0173(12) 0.0003(12) 0.0079(12)
C145 0.0419(12) 0.0421(13) 0.0559(15) -0.0138(11) 0.0011(12) 0.0022(10)
C146 0.0378(11) 0.0365(12) 0.0417(12) 0.0002(9) 0.0048(10) 0.0014(9)
B1 0.0339(12) 0.0338(13) 0.0369(13) 0.0003(10) 0.0079(11) -0.0022(10)
C151 0.0337(10) 0.0341(11) 0.0429(12) 0.0069(9) 0.0121(10) -0.0028(9)
C152 0.0443(13) 0.0446(13) 0.0499(14) 0.0023(11) 0.0152(11) 0.0008(10)
C153 0.0495(14) 0.0457(14) 0.0780(19) 0.0060(13) 0.0296(14) 0.0085(11)
C154 0.0403(13) 0.0484(15) 0.089(2) 0.0220(14) 0.0205(14) 0.0093(11)
C155 0.0351(12) 0.0579(16) 0.0668(17) 0.0207(13) 0.0017(12) -0.0040(11)
C156 0.0366(11) 0.0400(12) 0.0518(14) 0.0047(10) 0.0042(11) -0.0086(9)
C161 0.0299(10) 0.0403(12) 0.0396(12) -0.0035(9) 0.0062(9) -0.0041(9)
C162 0.0455(13) 0.0476(14) 0.0436(13) -0.0030(11) 0.0109(11) -0.0092(10)
C163 0.0547(15) 0.0684(18) 0.0445(14) -0.0097(12) 0.0166(12) -0.0133(13)
C164 0.0594(16) 0.0681(18) 0.0599(17) -0.0260(14) 0.0201(14) -0.0030(13)
C165 0.0539(15) 0.0449(14) 0.0688(18) -0.0122(13) 0.0128(14) 0.0069(12)
C166 0.0383(12) 0.0440(13) 0.0505(14) -0.0033(11) 0.0089(11) 0.0017(10)
C171 0.0323(10) 0.0321(11) 0.0365(11) 0.0025(9) 0.0067(9) 0.0035(8)
C172 0.0381(11) 0.0456(13) 0.0379(12) 0.0014(10) 0.0094(10) -0.0003(9)
C173 0.0396(12) 0.0498(14) 0.0496(14) 0.0056(11) 0.0134(11) -0.0034(10)
C174 0.0341(11) 0.0401(13) 0.0524(14) 0.0029(10) 0.0030(11) -0.0032(9)
C175 0.0440(12) 0.0391(12) 0.0405(12) -0.0020(10) 0.0024(11) -0.0021(10)
C176 0.0383(11) 0.0399(12) 0.0386(12) -0.0004(9) 0.0096(10) -0.0015(9)
C181 0.0406(11) 0.0310(11) 0.0358(11) -0.0045(9) 0.0080(10) -0.0052(9)
C182 0.0444(12) 0.0424(13) 0.0484(14) 0.0042(10) 0.0049(11) -0.0032(10)
C183 0.0609(16) 0.0444(14) 0.0474(14) 0.0054(11) -0.0055(13) -0.0015(12)
C184 0.0836(19) 0.0415(14) 0.0377(13) 0.0006(10) 0.0124(13) -0.0146(13)
C185 0.0593(15) 0.0427(13) 0.0490(14) -0.0079(11) 0.0224(13) -0.0109(11)
C186 0.0440(12) 0.0372(12) 0.0377(12) -0.0038(9) 0.0108(10) -0.0029(9)
Ni2 0.03664(19) 0.0356(2) 0.0361(2) -0.00465(15) 0.00653(16) 0.00329(15)
P2 0.0333(3) 0.0353(3) 0.0330(3) -0.0026(2) 0.0084(2) 0.0007(2)
C21 0.0380(11) 0.0379(12) 0.0515(14) -0.0001(10) 0.0067(11) 0.0096(9)
C22 0.0512(13) 0.0320(12) 0.0492(14) 0.0006(10) 0.0127(11) 0.0058(10)
C23 0.0412(12) 0.0331(11) 0.0486(13) -0.0085(10) 0.0149(11) -0.0006(9)
C23A 0.0396(11) 0.0317(11) 0.0452(13) -0.0096(9) 0.0131(10) 0.0026(9)
C24 0.0424(12) 0.0444(13) 0.0457(13) -0.0087(10) 0.0147(11) 0.0028(10)
C25 0.0560(14) 0.0472(14) 0.0484(14) 0.0008(11) 0.0216(12) 0.0074(11)
C26 0.0499(14) 0.0425(13) 0.0644(16) -0.0050(12) 0.0256(13) -0.0043(11)
C27 0.0374(12) 0.0414(13) 0.0617(16) -0.0083(11) 0.0136(12) -0.0019(10)
C27A 0.0358(11) 0.0348(12) 0.0490(13) -0.0064(10) 0.0105(10) 0.0040(9)
C28 0.0529(15) 0.0522(15) 0.0529(15) 0.0036(12) -0.0045(13) 0.0119(12)
C29 0.0724(18) 0.0647(18) 0.0435(15) -0.0020(13) 0.0006(14) 0.0088(14)
C210 0.0590(16) 0.0706(18) 0.0350(13) -0.0107(12) 0.0072(12) 0.0078(14)
C211 0.0595(16) 0.0481(15) 0.0455(14) -0.0183(12) -0.0017(13) 0.0089(12)
C221 0.0352(11) 0.0363(11) 0.0340(11) 0.0031(9) 0.0090(9) 0.0063(9)
C222 0.0435(12) 0.0484(14) 0.0384(12) 0.0001(10) 0.0106(11) 0.0035(10)
C223 0.0540(14) 0.0559(15) 0.0368(12) 0.0036(11) 0.0155(12) 0.0124(11)
C224 0.0439(13) 0.0560(15) 0.0507(14) 0.0155(12) 0.0222(12) 0.0161(11)
C225 0.0334(12) 0.0618(16) 0.0549(15) 0.0028(12) 0.0118(11) 0.0031(11)
C226 0.0345(11) 0.0573(15) 0.0383(12) -0.0003(11) 0.0078(10) 0.0036(10)
C231 0.0308(10) 0.0459(13) 0.0335(11) -0.0035(9) 0.0089(9) -0.0004(9)
C232 0.0410(12) 0.0431(13) 0.0462(13) -0.0049(10) 0.0086(11) 0.0002(10)
C233 0.0456(13) 0.0545(15) 0.0560(16) -0.0165(12) 0.0055(12) -0.0048(11)
C234 0.0577(16) 0.084(2) 0.0391(14) -0.0187(14) 0.0050(13) -0.0029(15)
C235 0.0598(16) 0.0770(19) 0.0372(13) 0.0020(13) 0.0096(12) -0.0022(14)
C236 0.0488(13) 0.0526(14) 0.0385(12) 0.0021(11) 0.0137(11) -0.0038(11)
C241 0.0369(11) 0.0365(11) 0.0364(11) 0.0001(9) 0.0070(10) 0.0011(9)
C242 0.0537(15) 0.0456(14) 0.091(2) 0.0179(14) 0.0370(15) 0.0124(11)
C243 0.081(2) 0.0449(16) 0.145(3) 0.0275(18) 0.062(2) 0.0234(15)
C244 0.0658(17) 0.0380(14) 0.092(2) 0.0151(14) 0.0229(17) 0.0014(12)
C245 0.0429(13) 0.0515(15) 0.0701(18) 0.0075(13) 0.0160(13) -0.0059(11)
C246 0.0399(12) 0.0419(13) 0.0612(15) -0.0035(11) 0.0166(12) 0.0004(10)
B2 0.0337(12) 0.0329(12) 0.0334(12) 0.0011(10) 0.0067(10) 0.0021(9)
C251 0.0417(11) 0.0332(11) 0.0327(11) -0.0017(9) 0.0057(10) -0.0015(9)
C252 0.0452(12) 0.0387(12) 0.0339(11) -0.0050(9) 0.0065(10) -0.0069(9)
C253 0.0602(15) 0.0512(14) 0.0392(13) -0.0047(11) 0.0155(12) -0.0168(12)
C254 0.085(2) 0.0456(15) 0.0382(13) 0.0053(11) 0.0114(14) -0.0157(13)
C255 0.0666(17) 0.0503(15) 0.0523(16) 0.0136(12) 0.0021(14) 0.0046(13)
C256 0.0493(14) 0.0494(14) 0.0504(14) 0.0099(11) 0.0091(12) 0.0050(11)
C261 0.0277(10) 0.0382(11) 0.0364(11) -0.0009(9) 0.0054(9) -0.0002(8)
C262 0.0393(12) 0.0391(12) 0.0447(13) 0.0000(10) 0.0060(10) -0.0003(9)
C263 0.0453(13) 0.0405(13) 0.0605(16) -0.0107(11) 0.0085(12) -0.0011(10)
C264 0.0352(12) 0.0596(16) 0.0507(15) -0.0195(12) 0.0083(11) -0.0042(11)
C265 0.0347(11) 0.0653(16) 0.0377(12) -0.0048(11) 0.0096(10) -0.0084(11)
C266 0.0366(11) 0.0409(12) 0.0411(12) -0.0005(10) 0.0087(10) -0.0035(9)
C271 0.0337(10) 0.0316(11) 0.0396(12) 0.0051(9) 0.0122(10) -0.0001(8)
C272 0.0417(12) 0.0412(13) 0.0523(14) -0.0018(11) 0.0013(11) 0.0040(10)
C273 0.0426(13) 0.0588(16) 0.0621(17) 0.0100(13) -0.0018(13) 0.0088(12)
C274 0.0521(14) 0.0459(15) 0.0700(18) 0.0116(13) 0.0191(14) 0.0183(12)
C275 0.0637(16) 0.0479(15) 0.0625(17) -0.0077(12) 0.0241(14) 0.0116(12)
C276 0.0477(13) 0.0540(15) 0.0417(13) -0.0035(11) 0.0101(11) 0.0092(11)
C281 0.0334(10) 0.0322(11) 0.0358(11) 0.0014(9) 0.0060(9) 0.0031(8)
C282 0.0481(13) 0.0569(15) 0.0366(12) -0.0010(11) 0.0093(11) -0.0081(11)
C283 0.0568(15) 0.0582(16) 0.0407(13) -0.0035(12) -0.0027(12) -0.0132(12)
C284 0.0388(12) 0.0477(14) 0.0565(15) 0.0047(12) 0.0007(12) -0.0075(10)
C285 0.0452(13) 0.0558(15) 0.0561(15) -0.0004(12) 0.0185(12) -0.0055(11)
C286 0.0427(12) 0.0502(14) 0.0406(13) -0.0060(10) 0.0099(11) -0.0020(10)

loop_
_atom_type_symbol
_atom_type_description
_atom_type_scat_dispersion_real
_atom_type_scat_dispersion_imag
_atom_type_scat_source
C C 0.0181 0.0091 'International Tables Vol C Tables 4.2.6.8 and 6.1.1.4'
H H 0.0000 0.0000 'International Tables Vol C Tables 4.2.6.8 and 6.1.1.4'
B B 0.0090 0.0039 'International Tables Vol C Tables 4.2.6.8 and 6.1.1.4'
P P 0.2955 0.4335 'International Tables Vol C Tables 4.2.6.8 and 6.1.1.4'
Ni Ni -3.0029 0.5091 'International Tables Vol C Tables 4.2.6.8 and 6.1.1.4'

loop_
_geom_angle_atom_site_label_1
_geom_angle_atom_site_label_2
_geom_angle_atom_site_label_3
_geom_angle
_geom_angle_publ_flag
C12 NI1 C13 39.28(8) y
C12 NI1 C11 40.30(8) y
C13 NI1 C11 66.80(8) y
C12 NI1 C111 125.29(9) y
C13 NI1 C111 159.80(9) y
C11 NI1 C111 93.23(9) y
C12 NI1 C110 96.42(9) y
C13 NI1 C110 135.17(9) y
C11 NI1 C110 81.98(9) y
C111 NI1 C110 37.62(9) y
C12 NI1 P1 134.97(6) y
C13 NI1 P1 101.96(6) y
C11 NI1 P1 165.26(6) y
C111 NI1 P1 97.17(7) y
C110 NI1 P1 112.56(6) y
C12 NI1 C13A 64.06(8) y
C13 NI1 C13A 38.74(7) y
C11 NI1 C13A 63.91(8) y
C111 NI1 C13A 130.56(9) y
C110 NI1 C13A 144.60(8) y
P1 NI1 C13A 101.35(5) y
C12 NI1 C17A 63.22(8) y
C13 NI1 C17A 62.98(7) y
C11 NI1 C17A 37.84(7) y
C111 NI1 C17A 99.66(9) y
C110 NI1 C17A 109.78(8) y
P1 NI1 C17A 129.29(5) y
C13A NI1 C17A 35.77(7) y
C121 P1 C131 105.77(10) y
C121 P1 C141 103.51(9) y
C131 P1 C141 104.79(9) y
C121 P1 NI1 110.38(7) y
C131 P1 NI1 115.40(7) y
C141 P1 NI1 115.86(7) y
C12 C11 C17A 107.36(18) y
C12 C11 C18 125.6(2) y
C17A C11 C18 126.95(19) y
C12 C11 NI1 69.71(11) y
C17A C11 NI1 80.76(12) y
C18 C11 NI1 113.36(14) y
C13 C12 C11 108.10(19) y
C13 C12 NI1 70.52(12) y
C11 C12 NI1 69.99(11) y
C13 C12 H12 125.9 ?
C11 C12 H12 125.9 ?
NI1 C12 H12 125.1 ?
C12 C13 C13A 108.82(18) y
C12 C13 NI1 70.20(12) y
C13A C13 NI1 78.92(11) y
C12 C13 H13 125.6 ?
C13A C13 H13 125.6 ?
NI1 C13 H13 117.1 ?
C14 C13A C17A 120.75(19) y
C14 C13A C13 132.87(19) y
C17A C13A C13 106.37(18) y
C14 C13A NI1 129.11(14) y
C17A C13A NI1 73.40(11) y
C13 C13A NI1 62.34(10) y
C15 C14 C13A 118.1(2) y
C15 C14 H14 121 ?
C13A C14 H14 121 ?
C14 C15 C16 121.3(2) y
C14 C15 H15 119.3 ?
C16 C15 H15 119.3 ?
C17 C16 C15 121.4(2) y
C17 C16 H16 119.3 ?
C15 C16 H16 119.3 ?
C16 C17 C17A 117.9(2) y
C16 C17 H17 121.1 ?
C17A C17 H17 121.1 ?
C17 C17A C13A 120.41(19) y
C17 C17A C11 131.6(2) y
C13A C17A C11 107.93(18) y
C17 C17A NI1 132.40(15) y
C13A C17A NI1 70.84(11) y
C11 C17A NI1 61.4(1) y
C11 C18 C19 106.85(18) y
C11 C18 H18A 110.4 ?
C19 C18 H18A 110.4 ?
C11 C18 H18B 110.4 ?
C19 C18 H18B 110.4 ?
H18A C18 H18B 108.6 ?
C110 C19 C18 111.26(18) y
C110 C19 H19A 109.4 ?
C18 C19 H19A 109.4 ?
C110 C19 H19B 109.4 ?
C18 C19 H19B 109.4 ?
H19A C19 H19B 108 ?
C111 C110 C19 124.4(2) y
C111 C110 NI1 68.88(13) y
C19 C110 NI1 107.92(15) y
C111 C110 H110 116.7(14) ?
C19 C110 H110 117.8(14) ?
NI1 C110 H110 103.0(14) ?
C110 C111 NI1 73.50(14) y
C110 C111 H11A 124.7(14) ?
NI1 C111 H11A 101.3(14) ?
C110 C111 H11B 119.5(12) ?
NI1 C111 H11B 109.7(12) ?
H11A C111 H11B 114(2) ?
C126 C121 C122 119.2(2) y
C126 C121 P1 122.70(17) y
C122 C121 P1 118.03(16) y
C123 C122 C121 120.5(2) y
C123 C122 H122 119.8 ?
C121 C122 H122 119.8 ?
C124 C123 C122 119.3(3) y
C124 C123 H123 120.4 ?
C122 C123 H123 120.4 ?
C125 C124 C123 120.7(2) y
C125 C124 H124 119.7 ?
C123 C124 H124 119.7 ?
C124 C125 C126 120.6(2) y
C124 C125 H125 119.7 ?
C126 C125 H125 119.7 ?
C121 C126 C125 119.8(2) y
C121 C126 H126 120.1 ?
C125 C126 H126 120.1 ?
C136 C131 C132 118.4(2) y
C136 C131 P1 123.06(17) y
C132 C131 P1 118.42(17) y
C133 C132 C131 119.9(2) y
C133 C132 H132 120.1 ?
C131 C132 H132 120.1 ?
C134 C133 C132 120.6(3) y
C134 C133 H133 119.7 ?
C132 C133 H133 119.7 ?
C135 C134 C133 119.5(2) y
C135 C134 H134 120.3 ?
C133 C134 H134 120.3 ?
C134 C135 C136 120.3(3) y
C134 C135 H135 119.8 ?
C136 C135 H135 119.8 ?
C135 C136 C131 121.3(2) y
C135 C136 H136 119.4 ?
C131 C136 H136 119.4 ?
C146 C141 C142 118.5(2) y
C146 C141 P1 119.65(16) y
C142 C141 P1 121.79(16) y
C143 C142 C141 120.1(2) y
C143 C142 H142 120 ?
C141 C142 H142 120 ?
C144 C143 C142 120.7(2) y
C144 C143 H143 119.6 ?
C142 C143 H143 119.6 ?
C143 C144 C145 120.2(2) y
C143 C144 H144 119.9 ?
C145 C144 H144 119.9 ?
C144 C145 C146 119.9(2) y
C144 C145 H145 120.1 ?
C146 C145 H145 120.1 ?
C145 C146 C141 120.6(2) y
C145 C146 H146 119.7 ?
C141 C146 H146 119.7 ?
C181 B1 C151 108.95(17) y
C181 B1 C161 108.81(17) y
C151 B1 C161 112.59(18) y
C181 B1 C171 110.17(17) y
C151 B1 C171 106.88(16) y
C161 B1 C171 109.44(16) y
C156 C151 C152 114.4(2) y
C156 C151 B1 125.5(2) y
C152 C151 B1 120.11(19) y
C153 C152 C151 122.9(2) y
C153 C152 H152 118.6 ?
C151 C152 H152 118.6 ?
C152 C153 C154 120.7(3) y
C152 C153 H153 119.7 ?
C154 C153 H153 119.7 ?
C155 C154 C153 118.1(2) y
C155 C154 H154 121 ?
C153 C154 H154 121 ?
C154 C155 C156 120.9(2) y
C154 C155 H155 119.5 ?
C156 C155 H155 119.5 ?
C155 C156 C151 122.9(2) y
C155 C156 H156 118.6 ?
C151 C156 H156 118.6 ?
C166 C161 C162 114.3(2) y
C166 C161 B1 123.3(2) y
C162 C161 B1 122.41(19) y
C163 C162 C161 122.7(2) y
C163 C162 H162 118.7 ?
C161 C162 H162 118.7 ?
C164 C163 C162 120.9(2) y
C164 C163 H163 119.6 ?
C162 C163 H163 119.6 ?
C163 C164 C165 118.5(2) y
C163 C164 H164 120.8 ?
C165 C164 H164 120.8 ?
C164 C165 C166 120.3(2) y
C164 C165 H165 119.8 ?
C166 C165 H165 119.8 ?
C165 C166 C161 123.3(2) y
C165 C166 H166 118.3 ?
C161 C166 H166 118.3 ?
C176 C171 C172 114.20(19) y
C176 C171 B1 121.44(18) y
C172 C171 B1 124.32(19) y
C173 C172 C171 122.9(2) y
C173 C172 H172 118.5 ?
C171 C172 H172 118.5 ?
C174 C173 C172 120.3(2) y
C174 C173 H173 119.9 ?
C172 C173 H173 119.9 ?
C175 C174 C173 118.5(2) y
C175 C174 H174 120.8 ?
C173 C174 H174 120.8 ?
C174 C175 C176 120.5(2) y
C174 C175 H175 119.7 ?
C176 C175 H175 119.7 ?
C175 C176 C171 123.6(2) y
C175 C176 H176 118.2 ?
C171 C176 H176 118.2 ?
C182 C181 C186 114.3(2) y
C182 C181 B1 122.51(19) y
C186 C181 B1 122.98(19) y
C183 C182 C181 123.2(2) y
C183 C182 H182 118.4 ?
C181 C182 H182 118.4 ?
C182 C183 C184 120.6(2) y
C182 C183 H183 119.7 ?
C184 C183 H183 119.7 ?
C185 C184 C183 118.0(2) y
C185 C184 H184 121 ?
C183 C184 H184 121 ?
C184 C185 C186 120.5(2) y
C184 C185 H185 119.7 ?
C186 C185 H185 119.7 ?
C185 C186 C181 123.3(2) y
C185 C186 H186 118.3 ?
C181 C186 H186 118.3 ?
C21 NI2 C22 40.53(8) y
C21 NI2 C211 93.15(10) y
C22 NI2 C211 125.83(10) y
C21 NI2 C23 66.99(9) y
C22 NI2 C23 39.08(8) y
C211 NI2 C23 159.82(10) y
C21 NI2 C210 81.89(10) y
C22 NI2 C210 96.72(10) y
C211 NI2 C210 38.1(1) y
C23 NI2 C210 135.28(10) y
C21 NI2 P2 165.10(7) y
C22 NI2 P2 135.45(7) y
C211 NI2 P2 96.55(7) y
C23 NI2 P2 102.27(6) y
C210 NI2 P2 112.61(8) y
C21 NI2 C23A 64.25(9) y
C22 NI2 C23A 64.01(9) y
C211 NI2 C23A 130.2(1) y
C23 NI2 C23A 38.73(8) y
C210 NI2 C23A 144.83(9) y
P2 NI2 C23A 100.87(6) y
C21 NI2 C27A 38.66(8) y
C22 NI2 C27A 64.17(8) y
C211 NI2 C27A 98.84(10) y
C23 NI2 C27A 63.68(8) y
C210 NI2 C27A 109.89(10) y
P2 NI2 C27A 128.02(6) y
C23A NI2 C27A 36.05(7) y
C221 P2 C241 106.77(9) y
C221 P2 C231 105.05(9) y
C241 P2 C231 103.32(10) y
C221 P2 NI2 115.64(7) y
C241 P2 NI2 108.53(7) y
C231 P2 NI2 116.47(7) y
C22 C21 C27A 107.4(2) y
C22 C21 C28 125.6(2) y
C27A C21 C28 126.9(2) y
C22 C21 NI2 69.91(12) y
C27A C21 NI2 79.95(13) y
C28 C21 NI2 113.77(16) y
C23 C22 C21 108.5(2) y
C23 C22 NI2 71.05(12) y
C21 C22 NI2 69.55(12) y
C23 C22 H22 125.8 ?
C21 C22 H22 125.8 ?
NI2 C22 H22 125.2 ?
C22 C23 C23A 108.8(2) y
C22 C23 NI2 69.87(12) y
C23A C23 NI2 78.53(12) y
C22 C23 H23 125.6 ?
C23A C23 H23 125.6 ?
NI2 C23 H23 117.8 ?
C24 C23A C27A 120.2(2) y
C24 C23A C23 132.7(2) y
C27A C23A C23 107.2(2) y
C24 C23A NI2 129.21(15) y
C27A C23A NI2 72.65(12) y
C23 C23A NI2 62.74(11) y
C25 C24 C23A 117.9(2) y
C25 C24 H24 121.1 ?
C23A C24 H24 121.1 ?
C24 C25 C26 122.0(2) y
C24 C25 H25 119 ?
C26 C25 H25 119 ?
C27 C26 C25 121.1(2) y
C27 C26 H26 119.5 ?
C25 C26 H26 119.5 ?
C26 C27 C27A 118.4(2) y
C26 C27 H27 120.8 ?
C27A C27 H27 120.8 ?
C27 C27A C23A 120.4(2) y
C27 C27A C21 132.5(2) y
C23A C27A C21 106.95(19) y
C27 C27A NI2 129.05(15) y
C23A C27A NI2 71.30(12) y
C21 C27A NI2 61.38(11) y
C21 C28 C29 107.0(2) y
C21 C28 H28A 110.3 ?
C29 C28 H28A 110.3 ?
C21 C28 H28B 110.3 ?
C29 C28 H28B 110.3 ?
H28A C28 H28B 108.6 ?
C210 C29 C28 110.7(2) y
C210 C29 H29A 109.5 ?
C28 C29 H29A 109.5 ?
C210 C29 H29B 109.5 ?
C28 C29 H29B 109.5 ?
H29A C29 H29B 108.1 ?
C211 C210 C29 124.8(3) y
C211 C210 NI2 68.96(14) y
C29 C210 NI2 108.58(17) y
C211 C210 H210 112.3(16) ?
C29 C210 H210 120.2(15) ?
NI2 C210 H210 106.8(15) ?
C210 C211 NI2 72.93(15) y
C210 C211 H21A 121.5(14) ?
NI2 C211 H21A 102.8(14) ?
C210 C211 H21B 121.7(13) ?
NI2 C211 H21B 110.3(14) ?
H21A C211 H21B 114(2) ?
C226 C221 C222 118.7(2) y
C226 C221 P2 122.43(16) y
C222 C221 P2 118.81(16) y
C223 C222 C221 119.7(2) y
C223 C222 H222 120.2 ?
C221 C222 H222 120.2 ?
C222 C223 C224 121.3(2) y
C222 C223 H223 119.4 ?
C224 C223 H223 119.4 ?
C225 C224 C223 119.3(2) y
C225 C224 H224 120.4 ?
C223 C224 H224 120.4 ?
C224 C225 C226 120.2(2) y
C224 C225 H225 119.9 ?
C226 C225 H225 119.9 ?
C221 C226 C225 120.8(2) y
C221 C226 H226 119.6 ?
C225 C226 H226 119.6 ?
C236 C231 C232 118.9(2) y
C236 C231 P2 121.62(17) y
C232 C231 P2 119.48(17) y
C233 C232 C231 120.2(2) y
C233 C232 H232 119.9 ?
C231 C232 H232 119.9 ?
C234 C233 C232 120.2(2) y
C234 C233 H233 119.9 ?
C232 C233 H233 119.9 ?
C235 C234 C233 119.9(2) y
C235 C234 H234 120.1 ?
C233 C234 H234 120.1 ?
C234 C235 C236 120.5(2) y
C234 C235 H235 119.8 ?
C236 C235 H235 119.8 ?
C235 C236 C231 120.3(2) y
C235 C236 H236 119.8 ?
C231 C236 H236 119.8 ?
C242 C241 C246 119.1(2) y
C242 C241 P2 123.43(17) y
C246 C241 P2 117.43(16) y
C241 C242 C243 119.4(2) y
C241 C242 H242 120.3 ?
C243 C242 H242 120.3 ?
C244 C243 C242 121.4(2) y
C244 C243 H243 119.3 ?
C242 C243 H243 119.3 ?
C243 C244 C245 119.2(2) y
C243 C244 H244 120.4 ?
C245 C244 H244 120.4 ?
C244 C245 C246 119.9(2) y
C244 C245 H245 120.1 ?
C246 C245 H245 120.1 ?
C245 C246 C241 121.0(2) y
C245 C246 H246 119.5 ?
C241 C246 H246 119.5 ?
C261 B2 C251 109.12(16) y
C261 B2 C271 111.14(17) y
C251 B2 C271 109.24(17) y
C261 B2 C281 110.02(16) y
C251 B2 C281 109.14(17) y
C271 B2 C281 108.14(16) y
C252 C251 C256 114.7(2) y
C252 C251 B2 123.84(19) y
C256 C251 B2 121.34(19) y
C251 C252 C253 123.3(2) y
C251 C252 H252 118.3 ?
C253 C252 H252 118.3 ?
C254 C253 C252 119.9(2) y
C254 C253 H253 120 ?
C252 C253 H253 120 ?
C253 C254 C255 118.8(2) y
C253 C254 H254 120.6 ?
C255 C254 H254 120.6 ?
C256 C255 C254 120.6(2) y
C256 C255 H255 119.7 ?
C254 C255 H255 119.7 ?
C255 C256 C251 122.7(2) y
C255 C256 H256 118.7 ?
C251 C256 H256 118.7 ?
C262 C261 C266 114.1(2) y
C262 C261 B2 123.22(19) y
C266 C261 B2 122.63(18) y
C263 C262 C261 122.5(2) y
C263 C262 H262 118.7 ?
C261 C262 H262 118.7 ?
C264 C263 C262 121.2(2) y
C264 C263 H263 119.4 ?
C262 C263 H263 119.4 ?
C263 C264 C265 118.7(2) y
C263 C264 H264 120.6 ?
C265 C264 H264 120.6 ?
C264 C265 C266 120.1(2) y
C264 C265 H265 120 ?
C266 C265 H265 120 ?
C265 C266 C261 123.4(2) y
C265 C266 H266 118.3 ?
C261 C266 H266 118.3 ?
C276 C271 C272 114.3(2) y
C276 C271 B2 120.70(19) y
C272 C271 B2 125.00(19) y
C271 C272 C273 122.9(2) y
C271 C272 H272 118.6 ?
C273 C272 H272 118.6 ?
C274 C273 C272 120.6(2) y
C274 C273 H273 119.7 ?
C272 C273 H273 119.7 ?
C273 C274 C275 118.3(2) y
C273 C274 H274 120.8 ?
C275 C274 H274 120.8 ?
C274 C275 C276 120.6(2) y
C274 C275 H275 119.7 ?
C276 C275 H275 119.7 ?
C275 C276 C271 123.3(2) y
C275 C276 H276 118.4 ?
C271 C276 H276 118.4 ?
C286 C281 C282 113.81(19) y
C286 C281 B2 124.67(19) y
C282 C281 B2 121.52(19) y
C283 C282 C281 123.4(2) y
C283 C282 H282 118.3 ?
C281 C282 H282 118.3 ?
C284 C283 C282 120.7(2) y
C284 C283 H283 119.7 ?
C282 C283 H283 119.7 ?
C283 C284 C285 118.2(2) y
C283 C284 H284 120.9 ?
C285 C284 H284 120.9 ?
C284 C285 C286 120.2(2) y
C284 C285 H285 119.9 ?
C286 C285 H285 119.9 ?
C285 C286 C281 123.7(2) y
C285 C286 H286 118.2 ?
C281 C286 H286 118.2 ?

loop_
_geom_bond_atom_site_label_1
_geom_bond_atom_site_label_2
_geom_bond_distance
_geom_bond_publ_flag
Ni1 C12 2.069(2) y
Ni1 C13 2.073(2) y
Ni1 C11 2.0726(19) y
Ni1 C111 2.072(2) y
Ni1 C110 2.130(2) y
Ni1 P1 2.2276(6) y
Ni1 C13a 2.297(2) y
Ni1 C17a 2.330(2) y
P1 C121 1.817(2) y
P1 C131 1.823(2) y
P1 C141 1.827(2) y
C11 C12 1.427(3) y
C11 C17a 1.448(3) y
C11 C18 1.500(3) y
C12 C13 1.392(3) y
C12 H12 0.94 ?
C13 C13a 1.465(3) y
C13 H13 0.94 ?
C13a C14 1.387(3) y
C13a C17a 1.421(3) y
C14 C15 1.373(3) y
C14 H14 0.94 ?
C15 C16 1.406(3) y
C15 H15 0.94 ?
C16 C17 1.375(3) y
C16 H16 0.94 ?
C17 C17a 1.395(3) y
C17 H17 0.94 ?
C18 C19 1.522(3) y
C18 H18a 0.98 ?
C18 H18b 0.98 ?
C19 C110 1.511(3) y
C19 H19a 0.98 ?
C19 H19b 0.98 ?
C110 C111 1.356(3) y
C110 H110 0.944(9) ?
C111 H11a 0.946(9) ?
C111 H11b 0.931(9) ?
C121 C126 1.388(3) y
C121 C122 1.393(3) y
C122 C123 1.387(3) y
C122 H122 0.94 ?
C123 C124 1.386(4) y
C123 H123 0.94 ?
C124 C125 1.361(4) y
C124 H124 0.94 ?
C125 C126 1.389(3) y
C125 H125 0.94 ?
C126 H126 0.94 ?
C131 C136 1.382(3) y
C131 C132 1.394(3) y
C132 C133 1.386(3) y
C132 H132 0.94 ?
C133 C134 1.379(4) y
C133 H133 0.94 ?
C134 C135 1.371(4) y
C134 H134 0.94 ?
C135 C136 1.373(3) y
C135 H135 0.94 ?
C136 H136 0.94 ?
C141 C146 1.395(3) y
C141 C142 1.396(3) y
C142 C143 1.382(3) y
C142 H142 0.94 ?
C143 C144 1.369(3) y
C143 H143 0.94 ?
C144 C145 1.376(3) y
C144 H144 0.94 ?
C145 C146 1.385(3) y
C145 H145 0.94 ?
C146 H146 0.94 ?
B1 C181 1.649(3) y
B1 C151 1.651(3) y
B1 C161 1.655(3) y
B1 C171 1.664(3) y
C151 C156 1.392(3) y
C151 C152 1.410(3) y
C152 C153 1.380(3) y
C152 H152 0.94 ?
C153 C154 1.382(4) y
C153 H153 0.94 ?
C154 C155 1.369(4) y
C154 H154 0.94 ?
C155 C156 1.392(3) y
C155 H155 0.94 ?
C156 H156 0.94 ?
C161 C166 1.402(3) y
C161 C162 1.407(3) y
C162 C163 1.391(3) y
C162 H162 0.94 ?
C163 C164 1.374(4) y
C163 H163 0.94 ?
C164 C165 1.383(4) y
C164 H164 0.94 ?
C165 C166 1.389(3) y
C165 H165 0.94 ?
C166 H166 0.94 ?
C171 C176 1.393(3) y
C171 C172 1.401(3) y
C172 C173 1.395(3) y
C172 H172 0.94 ?
C173 C174 1.383(3) y
C173 H173 0.94 ?
C174 C175 1.367(3) y
C174 H174 0.94 ?
C175 C176 1.389(3) y
C175 H175 0.94 ?
C176 H176 0.94 ?
C181 C182 1.393(3) y
C181 C186 1.398(3) y
C182 C183 1.385(3) y
C182 H182 0.94 ?
C183 C184 1.386(3) y
C183 H183 0.94 ?
C184 C185 1.376(3) y
C184 H184 0.94 ?
C185 C186 1.386(3) y
C185 H185 0.94 ?
C186 H186 0.94 ?
Ni2 C21 2.060(2) y
Ni2 C22 2.065(2) y
Ni2 C211 2.069(2) y
Ni2 C23 2.080(2) y
Ni2 C210 2.119(2) y
Ni2 P2 2.2313(6) y
Ni2 C23a 2.293(2) y
Ni2 C27a 2.310(2) y
P2 C221 1.819(2) y
P2 C241 1.823(2) y
P2 C231 1.829(2) y
C21 C22 1.429(3) y
C21 C27a 1.466(3) y
C21 C28 1.494(3) y
C22 C23 1.386(3) y
C22 H22 0.94 ?
C23 C23a 1.464(3) y
C23 H23 0.94 ?
C23a C24 1.403(3) y
C23a C27a 1.424(3) y
C24 C25 1.383(3) y
C24 H24 0.94 ?
C25 C26 1.396(3) y
C25 H25 0.94 ?
C26 C27 1.377(3) y
C26 H26 0.94 ?
C27 C27a 1.403(3) y
C27 H27 0.94 ?
C28 C29 1.529(3) y
C28 H28a 0.98 ?
C28 H28b 0.98 ?
C29 C210 1.501(3) y
C29 H29a 0.98 ?
C29 H29b 0.98 ?
C210 C211 1.368(4) y
C210 H210 0.944(10) ?
C211 H21a 0.953(10) ?
C211 H21b 0.944(10) ?
C221 C226 1.382(3) y
C221 C222 1.399(3) y
C222 C223 1.375(3) y
C222 H222 0.94 ?
C223 C224 1.378(3) y
C223 H223 0.94 ?
C224 C225 1.372(3) y
C224 H224 0.94 ?
C225 C226 1.385(3) y
C225 H225 0.94 ?
C226 H226 0.94 ?
C231 C236 1.391(3) y
C231 C232 1.394(3) y
C232 C233 1.384(3) y
C232 H232 0.94 ?
C233 C234 1.381(4) y
C233 H233 0.94 ?
C234 C235 1.376(4) y
C234 H234 0.94 ?
C235 C236 1.381(3) y
C235 H235 0.94 ?
C236 H236 0.94 ?
C241 C242 1.377(3) y
C241 C246 1.384(3) y
C242 C243 1.383(3) y
C242 H242 0.94 ?
C243 C244 1.374(4) y
C243 H243 0.94 ?
C244 C245 1.374(3) y
C244 H244 0.94 ?
C245 C246 1.378(3) y
C245 H245 0.94 ?
C246 H246 0.94 ?
B2 C261 1.646(3) y
B2 C251 1.646(3) y
B2 C271 1.657(3) y
B2 C281 1.656(3) y
C251 C252 1.391(3) y
C251 C256 1.406(3) y
C252 C253 1.390(3) y
C252 H252 0.94 ?
C253 C254 1.374(3) y
C253 H253 0.94 ?
C254 C255 1.380(4) y
C254 H254 0.94 ?
C255 C256 1.379(3) y
C255 H255 0.94 ?
C256 H256 0.94 ?
C261 C262 1.403(3) y
C261 C266 1.409(3) y
C262 C263 1.389(3) y
C262 H262 0.94 ?
C263 C264 1.368(3) y
C263 H263 0.94 ?
C264 C265 1.376(3) y
C264 H264 0.94 ?
C265 C266 1.386(3) y
C265 H265 0.94 ?
C266 H266 0.94 ?
C271 C276 1.393(3) y
C271 C272 1.393(3) y
C272 C273 1.398(3) y
C272 H272 0.94 ?
C273 C274 1.367(3) y
C273 H273 0.94 ?
C274 C275 1.370(4) y
C274 H274 0.94 ?
C275 C276 1.386(3) y
C275 H275 0.94 ?
C276 H276 0.94 ?
C281 C286 1.395(3) y
C281 C282 1.402(3) y
C282 C283 1.382(3) y
C282 H282 0.94 ?
C283 C284 1.373(3) y
C283 H283 0.94 ?
C284 C285 1.381(3) y
C284 H284 0.94 ?
C285 C286 1.385(3) y
C285 H285 0.94 ?
C286 H286 0.94 ?

loop_
_geom_torsion_atom_site_label_1
_geom_torsion_atom_site_label_2
_geom_torsion_atom_site_label_3
_geom_torsion_atom_site_label_4
_geom_torsion
_geom_torsion_publ_flag
C12 NI1 P1 C121 158.38(11) y
C13 NI1 P1 C121 133.45(9) y
C11 NI1 P1 C121 94.5(3) y
C111 NI1 P1 C121 -40.06(10) y
C110 NI1 P1 C121 -75.74(10) y
C13A NI1 P1 C121 93.86(9) y
C17A NI1 P1 C121 68.7(1) y
C12 NI1 P1 C131 -81.79(12) y
C13 NI1 P1 C131 -106.73(10) y
C11 NI1 P1 C131 -145.7(2) y
C111 NI1 P1 C131 79.77(11) y
C110 NI1 P1 C131 44.08(11) y
C13A NI1 P1 C131 -146.31(9) y
C17A NI1 P1 C131 -171.48(10) y
C12 NI1 P1 C141 41.18(12) y
C13 NI1 P1 C141 16.25(10) y
C11 NI1 P1 C141 -22.7(3) y
C111 NI1 P1 C141 -157.26(10) y
C110 NI1 P1 C141 167.06(10) y
C13A NI1 P1 C141 -23.34(9) y
C17A NI1 P1 C141 -48.5(1) y
C13 NI1 C11 C12 37.19(12) y
C111 NI1 C11 C12 -145.90(14) y
C110 NI1 C11 C12 -109.91(14) y
P1 NI1 C11 C12 79.2(3) y
C13A NI1 C11 C12 79.88(13) y
C17A NI1 C11 C12 112.48(17) y
C12 NI1 C11 C17A -112.48(17) y
C13 NI1 C11 C17A -75.30(12) y
C111 NI1 C11 C17A 101.62(13) y
C110 NI1 C11 C17A 137.61(13) y
P1 NI1 C11 C17A -33.3(3) y
C13A NI1 C11 C17A -32.61(11) y
C12 NI1 C11 C18 121.1(2) y
C13 NI1 C11 C18 158.33(18) y
C111 NI1 C11 C18 -24.76(17) y
C110 NI1 C11 C18 11.23(16) y
P1 NI1 C11 C18 -159.66(17) y
C13A NI1 C11 C18 -158.98(18) y
C17A NI1 C11 C18 -126.4(2) y
C17A C11 C12 C13 12.3(2) y
C18 C11 C12 C13 -165.27(19) y
NI1 C11 C12 C13 -60.50(14) y
C17A C11 C12 NI1 72.85(14) y
C18 C11 C12 NI1 -104.8(2) y
C11 NI1 C12 C13 118.66(18) y
C111 NI1 C12 C13 161.96(13) y
C110 NI1 C12 C13 -171.80(13) y
P1 NI1 C12 C13 -40.66(16) y
C13A NI1 C12 C13 39.17(12) y
C17A NI1 C12 C13 79.24(13) y
C13 NI1 C12 C11 -118.66(18) y
C111 NI1 C12 C11 43.30(17) y
C110 NI1 C12 C11 69.54(14) y
P1 NI1 C12 C11 -159.31(10) y
C13A NI1 C12 C11 -79.49(13) y
C17A NI1 C12 C11 -39.41(12) y
C11 C12 C13 C13A -10.0(2) y
NI1 C12 C13 C13A -70.21(14) y
C11 C12 C13 NI1 60.17(14) y
C11 NI1 C13 C12 -38.14(12) y
C111 NI1 C13 C12 -47.1(3) y
C110 NI1 C13 C12 11.59(18) y
P1 NI1 C13 C12 151.89(11) y
C13A NI1 C13 C12 -114.83(17) y
C17A NI1 C13 C12 -79.90(13) y
C12 NI1 C13 C13A 114.83(17) y
C11 NI1 C13 C13A 76.69(12) y
C111 NI1 C13 C13A 67.7(3) y
C110 NI1 C13 C13A 126.42(14) y
P1 NI1 C13 C13A -93.29(11) y
C17A NI1 C13 C13A 34.93(11) y
C12 C13 C13A C14 -176.5(2) y
NI1 C13 C13A C14 119.0(2) y
C12 C13 C13A C17A 3.8(2) y
NI1 C13 C13A C17A -60.64(14) y
C12 C13 C13A NI1 64.44(14) y
C12 NI1 C13A C14 -164.0(2) y
C13 NI1 C13A C14 -124.3(2) y
C11 NI1 C13A C14 150.9(2) y
C111 NI1 C13A C14 80.5(2) y
C110 NI1 C13A C14 134.0(2) y
P1 NI1 C13A C14 -29.30(19) y
C17A NI1 C13A C14 116.4(2) y
C12 NI1 C13A C17A 79.52(13) y
C13 NI1 C13A C17A 119.23(17) y
C11 NI1 C13A C17A 34.44(12) y
C111 NI1 C13A C17A -35.90(16) y
C110 NI1 C13A C17A 17.6(2) y
P1 NI1 C13A C17A -145.73(11) y
C12 NI1 C13A C13 -39.71(12) y
C11 NI1 C13A C13 -84.79(13) y
C111 NI1 C13A C13 -155.13(13) y
C110 NI1 C13A C13 -101.68(17) y
P1 NI1 C13A C13 95.03(11) y
C17A NI1 C13A C13 -119.23(17) y
C17A C13A C14 C15 -3.7(3) y
C13 C13A C14 C15 176.7(2) y
NI1 C13A C14 C15 -96.9(2) y
C13A C14 C15 C16 1.2(3) y
C14 C15 C16 C17 2.7(4) y
C15 C16 C17 C17A -3.9(3) y
C16 C17 C17A C13A 1.3(3) y
C16 C17 C17A C11 179.3(2) y
C16 C17 C17A NI1 92.5(3) y
C14 C13A C17A C17 2.5(3) y
C13 C13A C17A C17 -177.74(18) y
NI1 C13A C17A C17 128.59(19) y
C14 C13A C17A C11 -175.87(18) y
C13 C13A C17A C11 3.8(2) y
NI1 C13A C17A C11 -49.83(13) y
C14 C13A C17A NI1 -126.05(19) y
C13 C13A C17A NI1 53.67(13) y
C12 C11 C17A C17 171.9(2) y
C18 C11 C17A C17 -10.5(4) y
NI1 C11 C17A C17 -122.9(2) y
C12 C11 C17A C13A -9.9(2) y
C18 C11 C17A C13A 167.64(19) y
NI1 C11 C17A C13A 55.29(14) y
C12 C11 C17A NI1 -65.23(13) y
C18 C11 C17A NI1 112.3(2) y
C12 NI1 C17A C17 163.8(2) y
C13 NI1 C17A C17 -151.9(2) y
C11 NI1 C17A C17 121.8(3) y
C111 NI1 C17A C17 39.0(2) y
C110 NI1 C17A C17 76.6(2) y
P1 NI1 C17A C17 -68.6(2) y
C13A NI1 C17A C17 -114.1(3) y
C12 NI1 C17A C13A -82.08(13) y
C13 NI1 C17A C13A -37.80(12) y
C11 NI1 C17A C13A -124.10(17) y
C111 NI1 C17A C13A 153.14(13) y
C110 NI1 C17A C13A -169.30(12) y
P1 NI1 C17A C13A 45.50(13) y
C12 NI1 C17A C11 42.02(12) y
C13 NI1 C17A C11 86.30(13) y
C111 NI1 C17A C11 -82.76(13) y
C110 NI1 C17A C11 -45.20(14) y
P1 NI1 C17A C11 169.61(10) y
C13A NI1 C17A C11 124.10(17) y
C12 C11 C18 C19 46.7(3) y
C17A C11 C18 C19 -130.4(2) y
NI1 C11 C18 C19 -34.4(2) y
C11 C18 C19 C110 47.8(3) y
C18 C19 C110 C111 37.7(3) y
C18 C19 C110 NI1 -38.6(2) y
C12 NI1 C110 C111 -143.75(15) y
C13 NI1 C110 C111 -151.11(14) y
C11 NI1 C110 C111 -106.02(15) y
P1 NI1 C110 C111 71.48(15) y
C13A NI1 C110 C111 -90.74(19) y
C17A NI1 C110 C111 -79.94(15) y
C12 NI1 C110 C19 -22.98(17) y
C13 NI1 C110 C19 -30.3(2) y
C11 NI1 C110 C19 14.76(16) y
C111 NI1 C110 C19 120.8(2) y
P1 NI1 C110 C19 -167.74(14) y
C13A NI1 C110 C19 30.0(2) y
C17A NI1 C110 C19 40.83(18) y
C19 C110 C111 NI1 -97.8(2) y
C12 NI1 C111 C110 46.04(18) y
C13 NI1 C111 C110 80.7(3) y
C11 NI1 C111 C110 72.42(15) y
P1 NI1 C111 C110 -118.05(13) y
C13A NI1 C111 C110 130.32(14) y
C17A NI1 C111 C110 109.97(14) y
C131 P1 C121 C126 22.4(2) y
C141 P1 C121 C126 -87.5(2) y
NI1 P1 C121 C126 147.90(18) y
C131 P1 C121 C122 -160.38(17) y
C141 P1 C121 C122 89.70(18) y
NI1 P1 C121 C122 -34.91(19) y
C126 C121 C122 C123 -0.5(3) y
P1 C121 C122 C123 -177.77(18) y
C121 C122 C123 C124 -0.3(4) y
C122 C123 C124 C125 1.2(4) y
C123 C124 C125 C126 -1.4(4) y
C122 C121 C126 C125 0.4(4) y
P1 C121 C126 C125 177.54(19) y
C124 C125 C126 C121 0.5(4) y
C121 P1 C131 C136 -115.15(19) y
C141 P1 C131 C136 -6.1(2) y
NI1 P1 C131 C136 122.53(17) y
C121 P1 C131 C132 67.86(19) y
C141 P1 C131 C132 176.87(17) y
NI1 P1 C131 C132 -54.46(19) y
C136 C131 C132 C133 0.2(3) y
P1 C131 C132 C133 177.35(18) y
C131 C132 C133 C134 -1.5(4) y
C132 C133 C134 C135 1.7(4) y
C133 C134 C135 C136 -0.6(4) y
C134 C135 C136 C131 -0.7(4) y
C132 C131 C136 C135 0.9(3) y
P1 C131 C136 C135 -176.11(18) y
C121 P1 C141 C146 177.59(16) y
C131 P1 C141 C146 66.95(18) y
NI1 P1 C141 C146 -61.44(18) y
C121 P1 C141 C142 -4.82(19) y
C131 P1 C141 C142 -115.46(18) y
NI1 P1 C141 C142 116.15(16) y
C146 C141 C142 C143 1.0(3) y
P1 C141 C142 C143 -176.66(17) y
C141 C142 C143 C144 -0.1(4) y
C142 C143 C144 C145 -1.0(4) y
C143 C144 C145 C146 1.3(4) y
C144 C145 C146 C141 -0.5(3) y
C142 C141 C146 C145 -0.7(3) y
P1 C141 C146 C145 177.02(16) y
C181 B1 C151 C156 118.8(2) y
C161 B1 C151 C156 -2.0(3) y
C171 B1 C151 C156 -122.2(2) y
C181 B1 C151 C152 -62.0(2) y
C161 B1 C151 C152 177.17(18) y
C171 B1 C151 C152 57.0(2) y
C156 C151 C152 C153 3.6(3) y
B1 C151 C152 C153 -175.7(2) y
C151 C152 C153 C154 0.0(4) y
C152 C153 C154 C155 -3.2(4) y
C153 C154 C155 C156 2.7(4) y
C154 C155 C156 C151 1.0(4) y
C152 C151 C156 C155 -4.1(3) y
B1 C151 C156 C155 175.1(2) y
C181 B1 C161 C166 9.6(3) y
C151 B1 C161 C166 130.5(2) y
C171 B1 C161 C166 -110.8(2) y
C181 B1 C161 C162 -170.85(19) y
C151 B1 C161 C162 -50.0(3) y
C171 B1 C161 C162 68.7(2) y
C166 C161 C162 C163 -0.4(3) y
B1 C161 C162 C163 -180.0(2) y
C161 C162 C163 C164 0.0(4) y
C162 C163 C164 C165 0.4(4) y
C163 C164 C165 C166 -0.3(4) y
C164 C165 C166 C161 -0.1(4) y
C162 C161 C166 C165 0.5(3) y
B1 C161 C166 C165 -179.9(2) y
C181 B1 C171 C176 38.0(3) y
C151 B1 C171 C176 -80.2(2) y
C161 B1 C171 C176 157.57(19) y
C181 B1 C171 C172 -144.2(2) y
C151 B1 C171 C172 97.5(2) y
C161 B1 C171 C172 -24.7(3) y
C176 C171 C172 C173 -1.2(3) y
B1 C171 C172 C173 -179.1(2) y
C171 C172 C173 C174 1.4(3) y
C172 C173 C174 C175 -0.3(3) y
C173 C174 C175 C176 -0.9(3) y
C174 C175 C176 C171 1.1(3) y
C172 C171 C176 C175 -0.1(3) y
B1 C171 C176 C175 177.92(19) y
C151 B1 C181 C182 161.89(19) y
C161 B1 C181 C182 -75.0(2) y
C171 B1 C181 C182 45.0(3) y
C151 B1 C181 C186 -23.2(3) y
C161 B1 C181 C186 99.9(2) y
C171 B1 C181 C186 -140.16(19) y
C186 C181 C182 C183 -0.6(3) y
B1 C181 C182 C183 174.7(2) y
C181 C182 C183 C184 0.8(4) y
C182 C183 C184 C185 -0.7(4) y
C183 C184 C185 C186 0.4(3) y
C184 C185 C186 C181 -0.2(3) y
C182 C181 C186 C185 0.3(3) y
B1 C181 C186 C185 -175.0(2) y
C21 NI2 P2 C221 -149.4(3) y
C22 NI2 P2 C221 -82.71(12) y
C211 NI2 P2 C221 80.32(11) y
C23 NI2 P2 C221 -107.01(10) y
C210 NI2 P2 C221 44.44(12) y
C23A NI2 P2 C221 -146.55(9) y
C27A NI2 P2 C221 -173.05(10) y
C21 NI2 P2 C241 90.7(3) y
C22 NI2 P2 C241 157.40(12) y
C211 NI2 P2 C241 -39.57(11) y
C23 NI2 P2 C241 133.1(1) y
C210 NI2 P2 C241 -75.45(12) y
C23A NI2 P2 C241 93.56(9) y
C27A NI2 P2 C241 67.05(10) y
C21 NI2 P2 C231 -25.3(3) y
C22 NI2 P2 C231 41.40(13) y
C211 NI2 P2 C231 -155.56(12) y
C23 NI2 P2 C231 17.11(10) y
C210 NI2 P2 C231 168.56(12) y
C23A NI2 P2 C231 -22.43(10) y
C27A NI2 P2 C231 -48.94(11) y
C211 NI2 C21 C22 -146.90(15) y
C23 NI2 C21 C22 36.77(13) y
C210 NI2 C21 C22 -110.40(15) y
P2 NI2 C21 C22 82.5(3) y
C23A NI2 C21 C22 79.37(14) y
C27A NI2 C21 C22 112.87(19) y
C22 NI2 C21 C27A -112.87(19) y
C211 NI2 C21 C27A 100.23(14) y
C23 NI2 C21 C27A -76.10(13) y
C210 NI2 C21 C27A 136.73(15) y
P2 NI2 C21 C27A -30.4(3) y
C23A NI2 C21 C27A -33.50(12) y
C22 NI2 C21 C28 121.1(2) y
C211 NI2 C21 C28 -25.84(19) y
C23 NI2 C21 C28 157.8(2) y
C210 NI2 C21 C28 10.65(19) y
P2 NI2 C21 C28 -156.43(19) y
C23A NI2 C21 C28 -159.6(2) y
C27A NI2 C21 C28 -126.1(2) y
C27A C21 C22 C23 11.3(2) y
C28 C21 C22 C23 -166.1(2) y
NI2 C21 C22 C23 -60.65(15) y
C27A C21 C22 NI2 71.97(14) y
C28 C21 C22 NI2 -105.4(2) y
C21 NI2 C22 C23 119.1(2) y
C211 NI2 C22 C23 161.33(15) y
C210 NI2 C22 C23 -171.81(15) y
P2 NI2 C22 C23 -39.62(17) y
C23A NI2 C22 C23 39.07(12) y
C27A NI2 C22 C23 79.31(14) y
C211 NI2 C22 C21 42.26(19) y
C23 NI2 C22 C21 -119.1(2) y
C210 NI2 C22 C21 69.12(15) y
P2 NI2 C22 C21 -158.69(11) y
C23A NI2 C22 C21 -80.00(14) y
C27A NI2 C22 C21 -39.76(13) y
C21 C22 C23 C23A -9.9(2) y
NI2 C22 C23 C23A -69.61(14) y
C21 C22 C23 NI2 59.71(15) y
C21 NI2 C23 C22 -38.11(14) y
C211 NI2 C23 C22 -48.8(3) y
C210 NI2 C23 C22 11.6(2) y
P2 NI2 C23 C22 152.76(12) y
C23A NI2 C23 C22 -115.11(19) y
C27A NI2 C23 C22 -80.68(14) y
C21 NI2 C23 C23A 77.00(13) y
C22 NI2 C23 C23A 115.11(19) y
C211 NI2 C23 C23A 66.3(3) y
C210 NI2 C23 C23A 126.70(16) y
P2 NI2 C23 C23A -92.14(12) y
C27A NI2 C23 C23A 34.42(12) y
C22 C23 C23A C24 -176.6(2) y
NI2 C23 C23A C24 119.5(2) y
C22 C23 C23A C27A 4.6(2) y
NI2 C23 C23A C27A -59.32(14) y
C22 C23 C23A NI2 63.90(15) y
C21 NI2 C23A C24 151.0(2) y
C22 NI2 C23A C24 -163.7(2) y
C211 NI2 C23A C24 80.1(2) y
C23 NI2 C23A C24 -124.3(3) y
C210 NI2 C23A C24 134.0(2) y
P2 NI2 C23A C24 -28.2(2) y
C27A NI2 C23A C24 115.1(3) y
C21 NI2 C23A C27A 35.86(13) y
C22 NI2 C23A C27A 81.15(14) y
C211 NI2 C23A C27A -35.00(18) y
C23 NI2 C23A C27A 120.57(18) y
C210 NI2 C23A C27A 18.9(2) y
P2 NI2 C23A C27A -143.31(12) y
C21 NI2 C23A C23 -84.71(14) y
C22 NI2 C23A C23 -39.43(13) y
C211 NI2 C23A C23 -155.57(14) y
C210 NI2 C23A C23 -101.7(2) y
P2 NI2 C23A C23 96.11(12) y
C27A NI2 C23A C23 -120.57(19) y
C27A C23A C24 C25 -0.9(3) y
C23 C23A C24 C25 -179.5(2) y
NI2 C23A C24 C25 -92.5(2) y
C23A C24 C25 C26 1.8(3) y
C24 C25 C26 C27 -1.1(4) y
C25 C26 C27 C27A -0.7(3) y
C26 C27 C27A C23A 1.6(3) y
C26 C27 C27A C21 176.1(2) y
C26 C27 C27A NI2 91.5(3) y
C24 C23A C27A C27 -0.8(3) y
C23 C23A C27A C27 178.15(19) y
NI2 C23A C27A C27 124.9(2) y
C24 C23A C27A C21 -176.58(19) y
C23 C23A C27A C21 2.4(2) y
NI2 C23A C27A C21 -50.82(14) y
C24 C23A C27A NI2 -125.76(19) y
C23 C23A C27A NI2 53.22(13) y
C22 C21 C27A C27 176.6(2) y
C28 C21 C27A C27 -6.0(4) y
NI2 C21 C27A C27 -118.3(2) y
C22 C21 C27A C23A -8.3(2) y
C28 C21 C27A C23A 169.0(2) y
NI2 C21 C27A C23A 56.76(15) y
C22 C21 C27A NI2 -65.09(14) y
C28 C21 C27A NI2 112.3(2) y
C21 NI2 C27A C27 123.2(3) y
C22 NI2 C27A C27 164.9(2) y
C211 NI2 C27A C27 39.3(2) y
C23 NI2 C27A C27 -151.4(2) y
C210 NI2 C27A C27 77.0(2) y
P2 NI2 C27A C27 -66.3(2) y
C23A NI2 C27A C27 -114.4(3) y
C21 NI2 C27A C23A -122.37(18) y
C22 NI2 C27A C23A -80.66(14) y
C211 NI2 C27A C23A 153.68(14) y
C23 NI2 C27A C23A -36.94(13) y
C210 NI2 C27A C23A -168.56(14) y
P2 NI2 C27A C23A 48.14(14) y
C22 NI2 C27A C21 41.70(13) y
C211 NI2 C27A C21 -83.95(15) y
C23 NI2 C27A C21 85.43(14) y
C210 NI2 C27A C21 -46.19(16) y
P2 NI2 C27A C21 170.50(11) y
C23A NI2 C27A C21 122.37(18) y
C22 C21 C28 C29 48.1(3) y
C27A C21 C28 C29 -128.8(2) y
NI2 C21 C28 C29 -33.5(2) y
C21 C28 C29 C210 46.9(3) y
C28 C29 C210 C211 38.5(4) y
C28 C29 C210 NI2 -38.4(3) y
C21 NI2 C210 C211 -105.76(17) y
C22 NI2 C210 C211 -143.59(17) y
C23 NI2 C210 C211 -150.92(16) y
P2 NI2 C210 C211 70.67(17) y
C23A NI2 C210 C211 -90.4(2) y
C27A NI2 C210 C211 -78.67(17) y
C21 NI2 C210 C29 15.26(19) y
C22 NI2 C210 C29 -22.6(2) y
C211 NI2 C210 C29 121.0(3) y
C23 NI2 C210 C29 -29.9(3) y
P2 NI2 C210 C29 -168.31(17) y
C23A NI2 C210 C29 30.7(3) y
C27A NI2 C210 C29 42.4(2) y
C29 C210 C211 NI2 -98.5(2) y
C21 NI2 C211 C210 72.60(17) y
C22 NI2 C211 C210 46.6(2) y
C23 NI2 C211 C210 82.4(3) y
P2 NI2 C211 C210 -118.74(15) y
C23A NI2 C211 C210 131.05(16) y
C27A NI2 C211 C210 111.08(17) y
C241 P2 C221 C226 -120.94(18) y
C231 P2 C221 C226 -11.7(2) y
NI2 P2 C221 C226 118.22(17) y
C241 P2 C221 C222 62.54(19) y
C231 P2 C221 C222 171.82(17) y
NI2 P2 C221 C222 -58.30(18) y
C226 C221 C222 C223 0.0(3) y
P2 C221 C222 C223 176.66(17) y
C221 C222 C223 C224 -1.3(3) y
C222 C223 C224 C225 1.4(4) y
C223 C224 C225 C226 -0.2(4) y
C222 C221 C226 C225 1.2(3) y
P2 C221 C226 C225 -175.37(17) y
C224 C225 C226 C221 -1.1(4) y
C221 P2 C231 C236 -113.55(18) y
C241 P2 C231 C236 -1.8(2) y
NI2 P2 C231 C236 117.07(17) y
C221 P2 C231 C232 68.28(19) y
C241 P2 C231 C232 -179.96(17) y
NI2 P2 C231 C232 -61.10(18) y
C236 C231 C232 C233 -0.8(3) y
P2 C231 C232 C233 177.43(17) y
C231 C232 C233 C234 -0.9(4) y
C232 C233 C234 C235 1.4(4) y
C233 C234 C235 C236 -0.4(4) y
C234 C235 C236 C231 -1.3(4) y
C232 C231 C236 C235 1.8(3) y
P2 C231 C236 C235 -176.33(18) y
C221 P2 C241 C242 14.6(2) y
C231 P2 C241 C242 -95.9(2) y
NI2 P2 C241 C242 139.9(2) y
C221 P2 C241 C246 -166.52(17) y
C231 P2 C241 C246 82.99(19) y
NI2 P2 C241 C246 -41.24(19) y
C246 C241 C242 C243 1.6(4) y
P2 C241 C242 C243 -179.5(2) y
C241 C242 C243 C244 -2.0(5) y
C242 C243 C244 C245 0.6(5) y
C243 C244 C245 C246 1.1(5) y
C244 C245 C246 C241 -1.4(4) y
C242 C241 C246 C245 0.1(4) y
P2 C241 C246 C245 -178.9(2) y
C261 B2 C251 C252 96.7(2) y
C271 B2 C251 C252 -25.0(3) y
C281 B2 C251 C252 -143.09(19) y
C261 B2 C251 C256 -78.6(2) y
C271 B2 C251 C256 159.74(19) y
C281 B2 C251 C256 41.7(3) y
C256 C251 C252 C253 1.0(3) y
B2 C251 C252 C253 -174.5(2) y
C251 C252 C253 C254 -0.4(3) y
C252 C253 C254 C255 -0.1(4) y
C253 C254 C255 C256 0.1(4) y
C254 C255 C256 C251 0.6(4) y
C252 C251 C256 C255 -1.1(3) y
B2 C251 C256 C255 174.6(2) y
C251 B2 C261 C262 8.9(3) y
C271 B2 C261 C262 129.4(2) y
C281 B2 C261 C262 -110.8(2) y
C251 B2 C261 C266 -173.11(18) y
C271 B2 C261 C266 -52.6(2) y
C281 B2 C261 C266 67.2(2) y
C266 C261 C262 C263 -1.0(3) y
B2 C261 C262 C263 177.1(2) y
C261 C262 C263 C264 0.1(3) y
C262 C263 C264 C265 0.5(3) y
C263 C264 C265 C266 -0.3(3) y
C264 C265 C266 C261 -0.7(3) y
C262 C261 C266 C265 1.3(3) y
B2 C261 C266 C265 -176.84(19) y
C261 B2 C271 C276 172.14(19) y
C251 B2 C271 C276 -67.4(2) y
C281 B2 C271 C276 51.3(3) y
C261 B2 C271 C272 -9.5(3) y
C251 B2 C271 C272 110.9(2) y
C281 B2 C271 C272 -130.4(2) y
C276 C271 C272 C273 -0.9(3) y
B2 C271 C272 C273 -179.4(2) y
C271 C272 C273 C274 -0.1(4) y
C272 C273 C274 C275 1.1(4) y
C273 C274 C275 C276 -1.0(4) y
C274 C275 C276 C271 -0.1(4) y
C272 C271 C276 C275 1.0(3) y
B2 C271 C276 C275 179.5(2) y
C261 B2 C281 C286 -22.7(3) y
C251 B2 C281 C286 -142.4(2) y
C271 B2 C281 C286 98.9(2) y
C261 B2 C281 C282 158.27(19) y
C251 B2 C281 C282 38.6(3) y
C271 B2 C281 C282 -80.2(2) y
C286 C281 C282 C283 -0.6(3) y
B2 C281 C282 C283 178.5(2) y
C281 C282 C283 C284 1.2(4) y
C282 C283 C284 C285 -0.9(4) y
C283 C284 C285 C286 0.2(4) y
C284 C285 C286 C281 0.4(4) y
C282 C281 C286 C285 -0.2(3) y
B2 C281 C286 C285 -179.2(2) y
